data_1570360
loop_
_publ_author_name
'Yuan, Ding'
'Goodfellow, Alister S.'
'Kasten, Kevin'
'Duan, Zhuan'
'Kang, Tengfei'
'Cordes, David B.'
'McKay, Aidan P.'
'B&#xfc;hl, Michael'
'Boyce, Gregory R.'
'Smith, Andrew D.'

_publ_section_title
;
 Understanding divergent substrate stereoselectivity in the
 isothiourea-catalysed conjugate addition of cyclic &#x3b1;-substituted
 &#x3b2;-ketoesters to &#x3b1;,&#x3b2;-unsaturated aryl esters.
;
_journal_issue 48
_journal_name_full 'Chemical science'
_journal_page_first 14146
_journal_page_last 14156
_journal_paper_doi 10.1039/d3sc05470e
_journal_volume 14
_journal_year 2023
_chemical_absolute_configuration ad
_chemical_formula_moiety 'C23 H22 F3 N O4'
_chemical_formula_sum 'C23 H22 F3 N O4'
_chemical_formula_weight 433.41
_space_group_crystal_system orthorhombic
_space_group_IT_number 19
_space_group_name_Hall 'P 2ac 2ab'
_space_group_name_H-M_alt 'P 21 21 21'
_atom_sites_solution_hydrogens mixed
_atom_sites_solution_primary dual
_audit_creation_date 2023-10-03
_audit_creation_method
;
Olex2 1.5
(compiled 2023.08.24 svn.re1ec1418 for OlexSys, GUI svn.r6817)
;
_audit_update_record
;
2023-10-03 deposited with the CCDC.	2023-11-21 downloaded from the CCDC.
;
_cell_angle_alpha 90
_cell_angle_beta 90
_cell_angle_gamma 90
_cell_formula_units_Z 8
_cell_length_a 9.9425(2)
_cell_length_b 18.8834(3)
_cell_length_c 22.2420(4)
_cell_measurement_reflns_used 29952
_cell_measurement_temperature 173
_cell_measurement_theta_max 66.3980
_cell_measurement_theta_min 3.0570
_cell_volume 4175.90(13)
_computing_cell_refinement 'CrysAlisPro 1.171.42.82a (Rigaku OD, 2023)'
_computing_data_collection 'CrysAlisPro 1.171.42.82a (Rigaku OD, 2023)'
_computing_data_reduction 'CrysAlisPro 1.171.42.82a (Rigaku OD, 2023)'
_computing_molecular_graphics 'Olex2 1.5 (Dolomanov et al., 2009)'
_computing_publication_material 'Olex2 1.5 (Dolomanov et al., 2009)'
_computing_structure_refinement 'SHELXL 2019/3 (Sheldrick, 2015)'
_computing_structure_solution 'SHELXT 2018/2 (Sheldrick, 2018)'
_diffrn_ambient_temperature 173
_diffrn_detector 'hybrid photon counting detector'
_diffrn_detector_area_resol_mean 5.8140
_diffrn_detector_type 'Dectris PILATUS P100K'
_diffrn_measured_fraction_theta_full 0.999
_diffrn_measured_fraction_theta_max 0.999
_diffrn_measurement_details
;
List of Runs (angles in degrees, time in seconds):

  # Type    Start    End  Width  t~exp~   \w     \q     \k     \f   Frames
#--------------------------------------------------------------------------
  1  \w    -23.00  47.00   1.00    1.00    --    0.00 -82.00  60.00   70
  2  \w    -20.00  35.00   1.00    1.00    --    0.00  77.00 -90.00   55
  3  \w    -20.00  35.00   1.00    1.00    --    0.00  77.00 -30.00   55
  4  \w    -83.00 -12.00   1.00    1.00    --    0.00 -19.00  60.00   71
  5  \w    -83.00 -12.00   1.00    1.00    --    0.00 -19.00   0.00   71
  6  \w    -15.00  35.00   1.00    1.00    --    5.00  77.00 120.00   50
  7  \w    -15.00  35.00   1.00    1.00    --    5.00  77.00  60.00   50
  8  \w    -15.00  35.00   1.00    1.00    --    5.00  77.00-150.00   50
  9  \w    -78.00  -7.00   1.00    1.00    --    5.00 -19.00 -60.00   71
 10  \w     17.00  94.00   1.00    1.00    --    5.00  19.00  60.00   77
 11  \w   -141.00 -25.00   1.00    1.00    --  -57.40 -57.00-120.00  116
 12  \w    -70.00  32.00   1.00    1.00    --  -57.40  57.00 -60.00  102
 13  \w   -141.00 -88.00   1.00    1.00    --  -57.40 -77.00  30.00   53
 14  \w   -141.00 -88.00   1.00    1.00    --  -57.40 -77.00  90.00   53
 15  \w   -141.00 -53.00   1.00    1.00    --  -57.40 -37.00 150.00   88
 16  \w   -141.00 -69.00   1.00    1.00    --  -57.40 -19.00  30.00   72
 17  \w   -141.00 -69.00   1.00    1.00    --  -57.40 -19.00-120.00   72
 18  \w   -141.00 -25.00   1.00    1.00    --  -57.40 -57.00-150.00  116
 19  \w   -101.00   6.00   1.00    1.00    --  -83.30  77.00 -60.00  107
 20  \w    -97.00 -20.00   1.00    1.00    -- -109.20  82.00 -57.77   77
 21  \w    -97.00 -20.00   1.00    1.00    -- -109.20  82.00  56.07   77
 22  \w   -124.00 -20.00   1.00    1.00    -- -109.20  63.00  11.81  104
 23  \w   -193.00-107.00   1.00    1.00    -- -109.20 -35.00  93.67   86
 24  \w   -193.00 -71.00   1.00    1.00    -- -109.20 -71.00-123.46  122
 25  \w   -112.00 -20.00   1.00    1.00    -- -109.20  37.00  90.00   92
 26  \w   -193.00 -71.00   1.00    1.00    -- -109.20 -70.00 155.55  122
 27  \w   -193.00 -76.00   1.00    1.00    -- -109.20 -60.00 167.74  117
 28  \w   -193.00 -72.00   1.00    1.00    -- -109.20 -69.00  71.26  121
 29  \w   -193.00 -96.00   1.00    1.00    -- -109.20 -45.00-153.60   97
 30  \w    -97.00 -20.00   1.00    1.00    -- -109.20  82.00-155.28   77
 31  \w   -193.00 -69.00   1.00    1.00    -- -109.20 -73.00-171.60  124
 32  \w   -193.00 -69.00   1.00    1.00    -- -109.20 -73.00-138.27  124
 33  \w   -193.00 -88.00   1.00    1.00    -- -109.20 -77.00  50.84  105
 34  \w    -87.00 -21.00   1.00    1.00    -- -109.20  82.00  30.13   66
 35  \w   -191.00-100.00   1.00    1.00    -- -109.20 -77.00 136.95   91
 36  \w   -124.00 -72.00   1.00    1.00    -- -109.20 -71.00 -98.64   52
 37  \w    -58.00 -30.00   1.00    1.00    -- -109.20  81.00-137.55   28
 38  \w   -154.00-128.00   1.00    1.00    -- -109.20 -71.00 -98.64   26
 39  \w   -125.00 -95.00   1.00    1.00    -- -109.20 -48.00  57.55   30
 40  \w   -120.00 -70.00   1.00    1.00    -- -109.20 -72.00-107.92   50
 41  \w   -155.00-115.00   1.00    1.00    -- -109.20 -27.00  67.72   40
 42  \w   -155.00-130.00   1.00    1.00    -- -109.20 -25.00 173.05   25
 43  \w    -99.00 -73.00   1.00    1.00    -- -109.20 -71.00-117.31   26
 44  \w   -187.00-135.00   1.00    1.00    -- -109.20 -35.00  19.24   52
 45  \w    -97.00 -44.00   1.00    1.00    -- -109.20  82.00 -15.94   53
 46  \w   -162.00-136.00   1.00    1.00    -- -109.20 -48.00  57.55   26
 47  \w   -176.00-146.00   1.00    1.00    -- -109.20 -33.00 105.01   30
 48  \w   -138.00-109.00   1.00    1.00    -- -109.20 -33.00 105.01   29
 49  \w   -160.00-132.00   1.00    1.00    -- -109.20 -71.00-117.31   28
 50  \w   -121.00 -86.00   1.00    1.00    -- -109.20 -52.00 -61.02   35
 51  \w   -117.00 -91.00   1.00    1.00    -- -109.20 -51.00  89.07   26
 52  \w   -132.00 -73.00   1.00    1.00    -- -109.20 -72.00-155.25   59
 53  \w    -97.00 -59.00   1.00    1.00    -- -109.20  82.00-110.87   38
 54  \w   -191.00-150.00   1.00    1.00    -- -109.20 -63.00 119.79   41
 55  \w   -175.00-149.00   1.00    1.00    -- -109.20 -51.00  89.07   26
 56  \w   -112.00 -68.00   1.00    1.00    -- -109.20  61.00 148.51   44
 57  \w   -102.00 -76.00   1.00    1.00    -- -109.20 -63.00 119.79   26
 58  \w   -102.00 -70.00   1.00    1.00    -- -109.20 -72.00-132.35   32
 59  \w   -161.00-136.00   1.00    1.00    -- -109.20 -19.00 -30.00   25
 60  \w    -73.00 -39.00   1.00    1.00    -- -109.20  82.00  18.83   34
 61  \w    -65.00 -39.00   1.00    1.00    -- -109.20  81.00 154.81   26
 62  \w    -92.00 -66.00   1.00    1.00    -- -109.20  77.00-120.00   26
 63  \w   -156.00-127.00   1.00    1.00    -- -109.20 -72.00-132.35   29
;
_diffrn_measurement_device 'AFC12: Kappa 4 circle'
_diffrn_measurement_device_type 'Rigaku XtaLAB P100K'
_diffrn_measurement_method 'shutterless scans'
_diffrn_measurement_specimen_support Loop
_diffrn_orient_matrix_type 'CrysAlisPro convention (1999,Acta A55,543-557)'
_diffrn_orient_matrix_UB_11 0.0300720000
_diffrn_orient_matrix_UB_12 0.0423487000
_diffrn_orient_matrix_UB_13 0.0576382000
_diffrn_orient_matrix_UB_21 0.0516922000
_diffrn_orient_matrix_UB_22 0.0622185000
_diffrn_orient_matrix_UB_23 -0.0383874000
_diffrn_orient_matrix_UB_31 -0.1429628000
_diffrn_orient_matrix_UB_32 0.0314152000
_diffrn_orient_matrix_UB_33 -0.0017617000
_diffrn_radiation_monochromator 'Rigaku Osmic Confocal Optical System'
_diffrn_radiation_probe x-ray
_diffrn_radiation_type 'Cu K\a'
_diffrn_radiation_wavelength 1.54184
_diffrn_reflns_av_R_equivalents 0.0384
_diffrn_reflns_av_unetI/netI 0.0230
_diffrn_reflns_Laue_measured_fraction_full 0.999
_diffrn_reflns_Laue_measured_fraction_max 0.999
_diffrn_reflns_limit_h_max 11
_diffrn_reflns_limit_h_min -11
_diffrn_reflns_limit_k_max 22
_diffrn_reflns_limit_k_min -22
_diffrn_reflns_limit_l_max 26
_diffrn_reflns_limit_l_min -24
_diffrn_reflns_number 50310
_diffrn_reflns_point_group_measured_fraction_full 0.994
_diffrn_reflns_point_group_measured_fraction_max 0.994
_diffrn_reflns_theta_full 66.880
_diffrn_reflns_theta_max 66.880
_diffrn_reflns_theta_min 3.070
_diffrn_source 'Rotating Anode'
_diffrn_source_type 'Rigaku MM-007HF'
_exptl_absorpt_coefficient_mu 0.951
_exptl_absorpt_correction_T_max 1.00000
_exptl_absorpt_correction_T_min 0.92542
_exptl_absorpt_correction_type multi-scan
_exptl_absorpt_process_details
;
CrysAlisPro 1.171.42.82a (Rigaku Oxford Diffraction, 2023)
Empirical absorption correction using spherical harmonics,
implemented in SCALE3 ABSPACK scaling algorithm.
;
_exptl_crystal_colour colourless
_exptl_crystal_colour_primary colourless
_exptl_crystal_density_diffrn 1.379
_exptl_crystal_description rod
_exptl_crystal_F_000 1808
_exptl_crystal_recrystallization_method 'Re-crystallisation from solvent: chloroform'
_exptl_crystal_size_max 0.48
_exptl_crystal_size_mid 0.09
_exptl_crystal_size_min 0.09
_refine_diff_density_max 0.116
_refine_diff_density_min -0.174
_refine_diff_density_rms 0.036
_refine_ls_abs_structure_details
;
 Flack x determined using 3107 quotients [(I+)-(I-)]/[(I+)+(I-)]
 (Parsons, Flack and Wagner, Acta Cryst. B69 (2013) 249-259).
;
_refine_ls_abs_structure_Flack -0.02(3)
_refine_ls_extinction_method none
_refine_ls_goodness_of_fit_ref 1.014
_refine_ls_hydrogen_treatment mixed
_refine_ls_matrix_type full
_refine_ls_number_parameters 569
_refine_ls_number_reflns 7389
_refine_ls_number_restraints 2
_refine_ls_restrained_S_all 1.016
_refine_ls_R_factor_all 0.0263
_refine_ls_R_factor_gt 0.0257
_refine_ls_shift/su_max 0.001
_refine_ls_shift/su_mean 0.000
_refine_ls_structure_factor_coef Fsqd
_refine_ls_weighting_details 'w=1/[\s^2^(Fo^2^)+(0.0382P)^2^+0.5087P] where P=(Fo^2^+2Fc^2^)/3'
_refine_ls_weighting_scheme calc
_refine_ls_wR_factor_gt 0.0673
_refine_ls_wR_factor_ref 0.0677
_reflns_Friedel_coverage 0.777
_reflns_Friedel_fraction_full 0.989
_reflns_Friedel_fraction_max 0.989
_reflns_number_gt 7225
_reflns_number_total 7389
_reflns_threshold_expression 'I > 2\s(I)'
_cod_data_source_file d3sc05470e2.cif
_cod_data_source_block 16
_cod_depositor_comments
;
The following automatic conversions were performed:

data item '_diffrn_radiation_probe' value 'X-ray' was changed to
'x-ray' in accordance with the
/home/data/users/saulius/crontab/automatic-downloads/rss-feeds/RSC/lib/dictionaries/cif_core.dic
dictionary named 'cif_core.dic' version 2.4.2 last updated on
2011-04-26.

Automatic conversion script
Id: cif_fix_values 8170 2020-07-09 18:12:32Z antanas 

 Adding full bibliography for 1570358--1570360.cif.
;
_cod_original_sg_symbol_H-M P212121
_cod_database_code 1570360
_shelx_shelxl_version_number 2019/3
_shelx_space_group_comment
;
The symmetry employed for this shelxl refinement is uniquely defined
by the following loop, which should always be used as a source of
symmetry information in preference to the above space-group names.
They are only intended as comments.
;
_shelx_estimated_absorpt_t_max 0.919
_shelx_estimated_absorpt_t_min 0.658
_olex2_refinement_description
;
1. Fixed Uiso
 At 1.2 times of:
  All C(H) groups, All C(H,H) groups
 At 1.5 times of:
  All C(H,H,H) groups
2. Restrained distances
 N43-H43 = N13-H13
 0.98 with sigma of 0.02
3.a Ternary CH refined with riding coordinates:
 C10(H10), C40(H40)
3.b Secondary CH2 refined with riding coordinates:
 C9(H9A,H9B), C11(H11A,H11B), C14(H14A,H14B), C24(H24A,H24B), C39(H39A,H39B),
 C41(H41A,H41B), C44(H44A,H44B), C54(H54A,H54B)
3.c Aromatic/amide H refined with riding coordinates:
 C4(H4), C5(H5), C6(H6), C7(H7), C16(H16), C17(H17), C18(H18), C19(H19),
 C20(H20), C34(H34), C35(H35), C36(H36), C37(H37), C46(H46), C47(H47), C48(H48),
  C49(H49), C50(H50)
3.d Idealised Me refined as rotating group:
 C25(H25A,H25B,H25C), C55(H55A,H55B,H55C)
;

loop_
_space_group_symop_operation_xyz
'x, y, z'
'-x+1/2, -y, z+1/2'
'-x, y+1/2, -z+1/2'
'x+1/2, -y+1/2, -z'

loop_
_atom_site_label
_atom_site_type_symbol
_atom_site_fract_x
_atom_site_fract_y
_atom_site_fract_z
_atom_site_U_iso_or_equiv
_atom_site_adp_type
_atom_site_occupancy
_atom_site_site_symmetry_order
_atom_site_calc_flag
_atom_site_refinement_flags_posn
_atom_site_refinement_flags_adp
_atom_site_refinement_flags_occupancy
_atom_site_disorder_assembly
_atom_site_disorder_group
F1 F 0.37201(14) 0.21486(7) 0.84387(5) 0.0510(3) Uani 1 1 d . . . . .
F2 F 0.50660(17) 0.29111(8) 0.80734(6) 0.0685(4) Uani 1 1 d . . . . .
F3 F 0.55058(15) 0.18089(9) 0.79866(6) 0.0710(4) Uani 1 1 d . . . . .
O2 O 0.52702(16) 0.10611(7) 0.68286(7) 0.0474(4) Uani 1 1 d . . . . .
O12 O 0.10692(13) 0.18346(6) 0.76876(6) 0.0335(3) Uani 1 1 d . . . . .
O22 O 0.25627(17) 0.19194(9) 0.63037(7) 0.0532(4) Uani 1 1 d . . . . .
O23 O 0.42381(16) 0.23922(10) 0.57673(6) 0.0510(4) Uani 1 1 d . . . . .
N13 N 0.03994(16) 0.29557(8) 0.78766(7) 0.0325(3) Uani 1 1 d D . . . .
H13 H 0.060(2) 0.3428(10) 0.7823(10) 0.043(6) Uiso 1 1 d D . . . .
C1 C 0.45829(18) 0.23045(9) 0.68142(8) 0.0295(4) Uani 1 1 d . . . . .
C2 C 0.55929(19) 0.16759(9) 0.67670(8) 0.0329(4) Uani 1 1 d . . . . .
C3 C 0.69125(18) 0.19679(10) 0.66221(8) 0.0315(4) Uani 1 1 d . . . . .
C4 C 0.8093(2) 0.15998(11) 0.64963(9) 0.0381(4) Uani 1 1 d . . . . .
H4 H 0.810944 0.109678 0.650062 0.046 Uiso 1 1 calc R U . . .
C5 C 0.9238(2) 0.19822(12) 0.63652(9) 0.0427(5) Uani 1 1 d . . . . .
H5 H 1.005581 0.174375 0.627680 0.051 Uiso 1 1 calc R U . . .
C6 C 0.91909(19) 0.27180(12) 0.63628(8) 0.0401(4) Uani 1 1 d . . . . .
H6 H 0.998872 0.297581 0.627708 0.048 Uiso 1 1 calc R U . . .
C7 C 0.80199(19) 0.30857(11) 0.64812(8) 0.0354(4) Uani 1 1 d . . . . .
H7 H 0.800616 0.358862 0.647376 0.043 Uiso 1 1 calc R U . . .
C8 C 0.68613(18) 0.27028(10) 0.66116(7) 0.0305(4) Uani 1 1 d . . . . .
C9 C 0.54638(18) 0.29754(9) 0.67443(9) 0.0331(4) Uani 1 1 d . . . . .
H9A H 0.513231 0.327439 0.641009 0.040 Uiso 1 1 calc R U . . .
H9B H 0.545795 0.325827 0.711906 0.040 Uiso 1 1 calc R U . . .
C10 C 0.37131(17) 0.22475(9) 0.73871(8) 0.0280(3) Uani 1 1 d . . . . .
H10 H 0.328246 0.176917 0.737517 0.034 Uiso 1 1 calc R U . . .
C11 C 0.25621(18) 0.27860(9) 0.74153(8) 0.0306(4) Uani 1 1 d . . . . .
H11A H 0.284682 0.319419 0.766398 0.037 Uiso 1 1 calc R U . . .
H11B H 0.237620 0.296319 0.700471 0.037 Uiso 1 1 calc R U . . .
C12 C 0.12746(18) 0.24758(8) 0.76773(7) 0.0271(3) Uani 1 1 d . . . . .
C14 C -0.09195(19) 0.27779(10) 0.81188(9) 0.0364(4) Uani 1 1 d . . . . .
H14A H -0.107889 0.226403 0.806679 0.044 Uiso 1 1 calc R U . . .
H14B H -0.161777 0.303412 0.788777 0.044 Uiso 1 1 calc R U . . .
C15 C -0.10547(19) 0.29642(9) 0.87778(8) 0.0323(4) Uani 1 1 d . . . . .
C16 C -0.0043(2) 0.28118(10) 0.91833(9) 0.0398(4) Uani 1 1 d . . . . .
H16 H 0.076619 0.259799 0.904697 0.048 Uiso 1 1 calc R U . . .
C17 C -0.0202(2) 0.29696(12) 0.97903(10) 0.0479(5) Uani 1 1 d . . . . .
H17 H 0.049858 0.286186 1.006603 0.057 Uiso 1 1 calc R U . . .
C18 C -0.1368(2) 0.32810(12) 0.99935(10) 0.0480(5) Uani 1 1 d . . . . .
H18 H -0.147149 0.338953 1.040798 0.058 Uiso 1 1 calc R U . . .
C19 C -0.2383(2) 0.34343(12) 0.95947(10) 0.0471(5) Uani 1 1 d . . . . .
H19 H -0.319056 0.364764 0.973408 0.057 Uiso 1 1 calc R U . . .
C20 C -0.2231(2) 0.32775(11) 0.89864(10) 0.0399(4) Uani 1 1 d . . . . .
H20 H -0.293492 0.338534 0.871249 0.048 Uiso 1 1 calc R U . . .
C21 C 0.4512(2) 0.22767(11) 0.79641(9) 0.0400(4) Uani 1 1 d . . . . .
C22 C 0.3654(2) 0.21867(10) 0.62733(8) 0.0345(4) Uani 1 1 d . . . . .
C24 C 0.3461(3) 0.23221(15) 0.52102(9) 0.0565(6) Uani 1 1 d . . . . .
H24A H 0.289025 0.189336 0.523263 0.068 Uiso 1 1 calc R U . . .
H24B H 0.408396 0.226585 0.486619 0.068 Uiso 1 1 calc R U . . .
C25 C 0.2605(3) 0.29495(16) 0.51124(11) 0.0652(7) Uani 1 1 d . . . . .
H25A H 0.207262 0.288427 0.474571 0.098 Uiso 1 1 calc R U . . .
H25B H 0.317279 0.337070 0.507019 0.098 Uiso 1 1 calc R U . . .
H25C H 0.199989 0.301037 0.545647 0.098 Uiso 1 1 calc R U . . .
F31 F 0.29100(12) 0.43962(6) 0.70836(6) 0.0506(3) Uani 1 1 d . . . . .
F32 F 0.34062(12) 0.53369(7) 0.66048(7) 0.0516(3) Uani 1 1 d . . . . .
F33 F 0.27993(14) 0.44127(8) 0.61183(7) 0.0625(4) Uani 1 1 d . . . . .
O32 O 0.00296(15) 0.41964(7) 0.56157(6) 0.0418(3) Uani 1 1 d . . . . .
O42 O 0.01065(18) 0.44345(7) 0.77679(7) 0.0505(4) Uani 1 1 d . . . . .
O52 O -0.14099(16) 0.61083(8) 0.59481(7) 0.0456(3) Uani 1 1 d . . . . .
O53 O -0.16063(13) 0.51516(6) 0.65393(6) 0.0349(3) Uani 1 1 d . . . . .
N43 N -0.08761(16) 0.54753(8) 0.79973(7) 0.0312(3) Uani 1 1 d D . . . .
H43 H -0.097(2) 0.5928(10) 0.7885(9) 0.035(5) Uiso 1 1 d D . . . .
C31 C 0.05245(18) 0.53526(9) 0.60779(8) 0.0299(4) Uani 1 1 d . . . . .
C32 C 0.04267(18) 0.47989(9) 0.55538(8) 0.0319(4) Uani 1 1 d . . . . .
C33 C 0.08492(19) 0.51600(10) 0.50028(8) 0.0332(4) Uani 1 1 d . . . . .
C34 C 0.0838(2) 0.48995(11) 0.44166(9) 0.0402(4) Uani 1 1 d . . . . .
H34 H 0.053933 0.443185 0.433321 0.048 Uiso 1 1 calc R U . . .
C35 C 0.1272(2) 0.53382(13) 0.39615(9) 0.0488(5) Uani 1 1 d . . . . .
H35 H 0.126965 0.517549 0.355728 0.059 Uiso 1 1 calc R U . . .
C36 C 0.1713(3) 0.60206(13) 0.40943(10) 0.0524(6) Uani 1 1 d . . . . .
H36 H 0.201217 0.631710 0.377615 0.063 Uiso 1 1 calc R U . . .
C37 C 0.1728(2) 0.62781(11) 0.46752(10) 0.0426(5) Uani 1 1 d . . . . .
H37 H 0.202480 0.674647 0.475754 0.051 Uiso 1 1 calc R U . . .
C38 C 0.13006(18) 0.58365(10) 0.51362(8) 0.0333(4) Uani 1 1 d . . . . .
C39 C 0.1306(2) 0.59796(9) 0.58019(8) 0.0344(4) Uani 1 1 d . . . . .
H39A H 0.085524 0.643441 0.589312 0.041 Uiso 1 1 calc R U . . .
H39B H 0.223780 0.599643 0.595856 0.041 Uiso 1 1 calc R U . . .
C40 C 0.10816(18) 0.50083(9) 0.66597(8) 0.0294(4) Uani 1 1 d . . . . .
H40 H 0.056072 0.456079 0.671964 0.035 Uiso 1 1 calc R U . . .
C41 C 0.08610(19) 0.54571(9) 0.72309(8) 0.0313(4) Uani 1 1 d . . . . .
H41A H 0.174273 0.556655 0.741565 0.038 Uiso 1 1 calc R U . . .
H41B H 0.042812 0.591056 0.711941 0.038 Uiso 1 1 calc R U . . .
C42 C -0.0014(2) 0.50736(9) 0.76857(8) 0.0330(4) Uani 1 1 d . . . . .
C44 C -0.17872(19) 0.51749(10) 0.84471(9) 0.0353(4) Uani 1 1 d . . . . .
H44A H -0.191939 0.466616 0.835729 0.042 Uiso 1 1 calc R U . . .
H44B H -0.267260 0.541094 0.841093 0.042 Uiso 1 1 calc R U . . .
C45 C -0.13024(18) 0.52468(9) 0.90875(8) 0.0312(4) Uani 1 1 d . . . . .
C46 C -0.0007(2) 0.50599(12) 0.92466(9) 0.0439(5) Uani 1 1 d . . . . .
H46 H 0.060082 0.489534 0.894819 0.053 Uiso 1 1 calc R U . . .
C47 C 0.0410(2) 0.51115(14) 0.98398(10) 0.0541(6) Uani 1 1 d . . . . .
H47 H 0.130234 0.498292 0.994573 0.065 Uiso 1 1 calc R U . . .
C48 C -0.0464(2) 0.53483(13) 1.02764(10) 0.0511(5) Uani 1 1 d . . . . .
H48 H -0.017223 0.538836 1.068161 0.061 Uiso 1 1 calc R U . . .
C49 C -0.1754(2) 0.55254(13) 1.01241(10) 0.0482(5) Uani 1 1 d . . . . .
H49 H -0.236501 0.568066 1.042477 0.058 Uiso 1 1 calc R U . . .
C50 C -0.2166(2) 0.54779(11) 0.95313(9) 0.0397(4) Uani 1 1 d . . . . .
H50 H -0.306041 0.560689 0.942817 0.048 Uiso 1 1 calc R U . . .
C51 C 0.2536(2) 0.47949(10) 0.66130(9) 0.0383(4) Uani 1 1 d . . . . .
C52 C -0.0933(2) 0.55910(9) 0.61774(8) 0.0322(4) Uani 1 1 d . . . . .
C54 C -0.29428(19) 0.53965(10) 0.67137(10) 0.0400(4) Uani 1 1 d . . . . .
H54A H -0.348378 0.550633 0.635188 0.048 Uiso 1 1 calc R U . . .
H54B H -0.287145 0.583088 0.696094 0.048 Uiso 1 1 calc R U . . .
C55 C -0.3593(2) 0.48199(12) 0.70658(10) 0.0448(5) Uani 1 1 d . . . . .
H55A H -0.386644 0.443817 0.679351 0.067 Uiso 1 1 calc R U . . .
H55B H -0.438616 0.500717 0.727346 0.067 Uiso 1 1 calc R U . . .
H55C H -0.295400 0.463477 0.736226 0.067 Uiso 1 1 calc R U . . .

loop_
_atom_site_aniso_label
_atom_site_aniso_U_11
_atom_site_aniso_U_22
_atom_site_aniso_U_33
_atom_site_aniso_U_23
_atom_site_aniso_U_13
_atom_site_aniso_U_12
F1 0.0678(8) 0.0592(7) 0.0258(5) 0.0024(5) 0.0050(5) -0.0078(6)
F2 0.0864(10) 0.0735(9) 0.0456(7) 0.0010(6) -0.0197(7) -0.0407(8)
F3 0.0621(9) 0.1030(12) 0.0479(8) 0.0032(7) -0.0132(7) 0.0325(9)
O2 0.0496(9) 0.0276(7) 0.0650(9) -0.0003(6) 0.0156(7) -0.0018(6)
O12 0.0366(7) 0.0229(6) 0.0410(7) -0.0030(5) 0.0089(6) -0.0037(5)
O22 0.0524(9) 0.0681(10) 0.0390(8) -0.0077(7) -0.0038(7) -0.0246(8)
O23 0.0450(8) 0.0795(11) 0.0284(7) 0.0071(7) 0.0055(6) 0.0058(8)
N13 0.0362(8) 0.0244(7) 0.0367(8) -0.0037(6) 0.0081(6) -0.0006(6)
C1 0.0310(9) 0.0285(8) 0.0290(8) -0.0005(7) 0.0047(7) -0.0020(7)
C2 0.0361(10) 0.0295(9) 0.0330(9) 0.0002(7) 0.0055(8) 0.0008(7)
C3 0.0329(9) 0.0353(9) 0.0262(8) 0.0038(7) 0.0025(7) 0.0015(7)
C4 0.0373(10) 0.0432(10) 0.0339(9) 0.0092(8) 0.0031(8) 0.0087(8)
C5 0.0305(10) 0.0601(13) 0.0375(10) 0.0129(9) 0.0016(8) 0.0100(9)
C6 0.0264(9) 0.0585(12) 0.0355(9) 0.0107(9) -0.0001(7) -0.0032(9)
C7 0.0347(10) 0.0405(10) 0.0312(9) 0.0069(8) 0.0011(7) -0.0047(8)
C8 0.0319(9) 0.0352(9) 0.0245(8) 0.0035(7) 0.0018(7) -0.0016(7)
C9 0.0330(9) 0.0277(9) 0.0387(10) 0.0036(7) 0.0081(8) -0.0023(7)
C10 0.0309(9) 0.0254(8) 0.0276(8) -0.0009(6) 0.0049(7) -0.0044(7)
C11 0.0366(9) 0.0246(8) 0.0304(8) -0.0011(7) 0.0066(7) -0.0029(7)
C12 0.0339(9) 0.0243(8) 0.0230(7) -0.0019(6) 0.0024(7) -0.0021(7)
C14 0.0318(9) 0.0360(10) 0.0415(10) -0.0080(8) 0.0048(8) -0.0006(8)
C15 0.0326(9) 0.0245(8) 0.0398(9) -0.0024(7) 0.0068(8) -0.0043(7)
C16 0.0359(10) 0.0371(9) 0.0463(11) 0.0000(8) 0.0061(9) 0.0016(8)
C17 0.0507(12) 0.0520(12) 0.0410(11) 0.0048(9) -0.0020(9) -0.0034(10)
C18 0.0577(14) 0.0483(12) 0.0381(11) -0.0045(9) 0.0119(10) -0.0071(10)
C19 0.0446(12) 0.0478(12) 0.0488(12) -0.0073(10) 0.0169(10) 0.0023(9)
C20 0.0353(10) 0.0392(10) 0.0453(11) -0.0047(8) 0.0069(9) 0.0018(8)
C21 0.0438(11) 0.0434(10) 0.0328(9) 0.0007(8) 0.0010(8) -0.0063(9)
C22 0.0398(10) 0.0357(9) 0.0279(8) -0.0048(7) 0.0037(8) 0.0041(8)
C24 0.0716(16) 0.0729(15) 0.0250(9) -0.0024(10) -0.0009(10) 0.0129(13)
C25 0.0739(17) 0.0802(19) 0.0415(12) -0.0006(12) -0.0095(12) 0.0156(15)
F31 0.0418(6) 0.0437(6) 0.0662(8) 0.0203(6) -0.0022(6) 0.0094(5)
F32 0.0310(6) 0.0491(7) 0.0746(9) 0.0197(6) -0.0011(6) -0.0027(5)
F33 0.0484(8) 0.0752(9) 0.0641(9) -0.0189(7) 0.0111(7) 0.0206(7)
O32 0.0485(8) 0.0295(6) 0.0473(8) -0.0067(6) 0.0088(7) -0.0084(6)
O42 0.0774(11) 0.0244(6) 0.0499(8) 0.0078(6) 0.0216(8) 0.0111(7)
O52 0.0476(8) 0.0428(8) 0.0463(8) 0.0098(6) -0.0045(7) 0.0120(7)
O53 0.0293(6) 0.0296(6) 0.0458(7) -0.0031(5) 0.0029(6) 0.0029(5)
N43 0.0383(8) 0.0249(7) 0.0304(7) 0.0024(6) 0.0017(6) 0.0011(6)
C31 0.0337(9) 0.0251(8) 0.0308(9) -0.0013(7) 0.0015(7) -0.0009(7)
C32 0.0299(9) 0.0285(9) 0.0372(9) -0.0033(7) 0.0030(7) -0.0017(7)
C33 0.0283(9) 0.0371(10) 0.0343(9) -0.0012(7) 0.0009(7) 0.0013(8)
C34 0.0339(10) 0.0480(11) 0.0387(10) -0.0064(8) 0.0011(8) 0.0006(8)
C35 0.0481(12) 0.0657(14) 0.0325(10) -0.0001(9) 0.0021(9) 0.0052(11)
C36 0.0565(14) 0.0612(14) 0.0394(11) 0.0157(10) 0.0052(10) 0.0045(11)
C37 0.0420(11) 0.0397(10) 0.0460(11) 0.0119(9) 0.0012(9) 0.0000(9)
C38 0.0291(9) 0.0343(9) 0.0365(9) 0.0037(7) -0.0014(7) 0.0031(7)
C39 0.0400(10) 0.0270(9) 0.0361(9) 0.0015(7) -0.0032(8) -0.0038(8)
C40 0.0318(9) 0.0227(8) 0.0336(9) 0.0023(7) 0.0017(7) 0.0008(7)
C41 0.0350(9) 0.0250(8) 0.0339(9) 0.0000(7) 0.0000(8) 0.0007(7)
C42 0.0423(10) 0.0270(8) 0.0298(8) 0.0014(7) -0.0012(8) 0.0029(8)
C44 0.0349(10) 0.0344(9) 0.0366(10) 0.0000(8) 0.0027(8) -0.0021(8)
C45 0.0301(9) 0.0296(9) 0.0340(9) 0.0052(7) 0.0031(7) -0.0020(7)
C46 0.0331(10) 0.0601(13) 0.0386(10) 0.0061(9) 0.0065(8) 0.0093(9)
C47 0.0304(10) 0.0861(17) 0.0458(12) 0.0132(12) -0.0032(9) 0.0072(11)
C48 0.0462(12) 0.0725(15) 0.0346(10) 0.0082(10) -0.0033(9) -0.0040(11)
C49 0.0416(11) 0.0664(14) 0.0366(10) -0.0016(10) 0.0090(9) 0.0026(10)
C50 0.0288(9) 0.0503(11) 0.0401(10) 0.0024(9) 0.0035(8) 0.0063(8)
C51 0.0383(10) 0.0330(10) 0.0435(10) 0.0040(8) 0.0040(8) 0.0046(8)
C52 0.0373(10) 0.0286(9) 0.0309(8) -0.0035(7) -0.0046(8) 0.0013(8)
C54 0.0288(9) 0.0369(10) 0.0543(12) -0.0106(9) 0.0003(9) 0.0059(8)
C55 0.0302(10) 0.0503(12) 0.0540(12) -0.0072(9) 0.0010(9) -0.0026(9)

loop_
_atom_type_symbol
_atom_type_description
_atom_type_scat_dispersion_real
_atom_type_scat_dispersion_imag
_atom_type_scat_source
C C 0.0181 0.0091 'International Tables Vol C Tables 4.2.6.8 and 6.1.1.4'
H H 0.0000 0.0000 'International Tables Vol C Tables 4.2.6.8 and 6.1.1.4'
N N 0.0311 0.0180 'International Tables Vol C Tables 4.2.6.8 and 6.1.1.4'
O O 0.0492 0.0322 'International Tables Vol C Tables 4.2.6.8 and 6.1.1.4'
F F 0.0727 0.0534 'International Tables Vol C Tables 4.2.6.8 and 6.1.1.4'

loop_
_geom_angle_atom_site_label_1
_geom_angle_atom_site_label_2
_geom_angle_atom_site_label_3
_geom_angle
_geom_angle_site_symmetry_1
_geom_angle_site_symmetry_3
_geom_angle_publ_flag
C22 O23 C24 117.43(17) . . ?
C12 N13 H13 118.2(15) . . ?
C12 N13 C14 123.66(15) . . ?
C14 N13 H13 117.8(14) . . ?
C9 C1 C2 104.60(14) . . ?
C10 C1 C2 111.31(14) . . ?
C10 C1 C9 117.18(14) . . ?
C22 C1 C2 103.00(14) . . ?
C22 C1 C9 112.39(15) . . ?
C22 C1 C10 107.47(14) . . ?
O2 C2 C1 123.46(17) . . ?
O2 C2 C3 128.67(18) . . ?
C3 C2 C1 107.84(15) . . ?
C4 C3 C2 127.85(17) . . ?
C8 C3 C2 110.39(16) . . ?
C8 C3 C4 121.75(18) . . ?
C3 C4 H4 120.8 . . ?
C5 C4 C3 118.47(19) . . ?
C5 C4 H4 120.8 . . ?
C4 C5 H5 120.1 . . ?
C4 C5 C6 119.75(19) . . ?
C6 C5 H5 120.1 . . ?
C5 C6 H6 119.0 . . ?
C7 C6 C5 122.02(19) . . ?
C7 C6 H6 119.0 . . ?
C6 C7 H7 120.8 . . ?
C6 C7 C8 118.48(18) . . ?
C8 C7 H7 120.8 . . ?
C3 C8 C7 119.51(17) . . ?
C3 C8 C9 111.76(15) . . ?
C7 C8 C9 128.72(17) . . ?
C1 C9 H9A 110.7 . . ?
C1 C9 H9B 110.7 . . ?
C8 C9 C1 105.14(14) . . ?
C8 C9 H9A 110.7 . . ?
C8 C9 H9B 110.7 . . ?
H9A C9 H9B 108.8 . . ?
C1 C10 H10 106.3 . . ?
C11 C10 C1 113.95(14) . . ?
C11 C10 H10 106.3 . . ?
C21 C10 C1 113.83(15) . . ?
C21 C10 H10 106.3 . . ?
C21 C10 C11 109.51(15) . . ?
C10 C11 H11A 109.0 . . ?
C10 C11 H11B 109.0 . . ?
H11A C11 H11B 107.8 . . ?
C12 C11 C10 112.83(14) . . ?
C12 C11 H11A 109.0 . . ?
C12 C11 H11B 109.0 . . ?
O12 C12 N13 123.77(17) . . ?
O12 C12 C11 121.73(16) . . ?
N13 C12 C11 114.48(14) . . ?
N13 C14 H14A 109.1 . . ?
N13 C14 H14B 109.1 . . ?
N13 C14 C15 112.61(16) . . ?
H14A C14 H14B 107.8 . . ?
C15 C14 H14A 109.1 . . ?
C15 C14 H14B 109.1 . . ?
C16 C15 C14 121.29(17) . . ?
C16 C15 C20 118.89(18) . . ?
C20 C15 C14 119.79(18) . . ?
C15 C16 H16 119.8 . . ?
C15 C16 C17 120.42(19) . . ?
C17 C16 H16 119.8 . . ?
C16 C17 H17 119.8 . . ?
C18 C17 C16 120.4(2) . . ?
C18 C17 H17 119.8 . . ?
C17 C18 H18 120.1 . . ?
C19 C18 C17 119.8(2) . . ?
C19 C18 H18 120.1 . . ?
C18 C19 H19 119.9 . . ?
C18 C19 C20 120.1(2) . . ?
C20 C19 H19 119.9 . . ?
C15 C20 C19 120.4(2) . . ?
C15 C20 H20 119.8 . . ?
C19 C20 H20 119.8 . . ?
F1 C21 F2 105.07(16) . . ?
F1 C21 C10 110.71(16) . . ?
F2 C21 C10 113.76(16) . . ?
F3 C21 F1 106.73(16) . . ?
F3 C21 F2 106.41(18) . . ?
F3 C21 C10 113.56(17) . . ?
O22 C22 O23 124.61(18) . . ?
O22 C22 C1 124.22(17) . . ?
O23 C22 C1 111.12(16) . . ?
O23 C24 H24A 109.5 . . ?
O23 C24 H24B 109.5 . . ?
O23 C24 C25 110.9(2) . . ?
H24A C24 H24B 108.1 . . ?
C25 C24 H24A 109.5 . . ?
C25 C24 H24B 109.5 . . ?
C24 C25 H25A 109.5 . . ?
C24 C25 H25B 109.5 . . ?
C24 C25 H25C 109.5 . . ?
H25A C25 H25B 109.5 . . ?
H25A C25 H25C 109.5 . . ?
H25B C25 H25C 109.5 . . ?
C52 O53 C54 114.81(15) . . ?
C42 N43 H43 117.5(14) . . ?
C42 N43 C44 122.05(15) . . ?
C44 N43 H43 119.9(14) . . ?
C39 C31 C32 104.29(14) . . ?
C39 C31 C40 118.27(15) . . ?
C40 C31 C32 111.28(14) . . ?
C52 C31 C32 104.14(14) . . ?
C52 C31 C39 107.95(14) . . ?
C52 C31 C40 109.89(14) . . ?
O32 C32 C31 124.14(16) . . ?
O32 C32 C33 128.74(17) . . ?
C33 C32 C31 107.09(14) . . ?
C34 C33 C32 128.06(18) . . ?
C38 C33 C32 110.05(16) . . ?
C38 C33 C34 121.88(18) . . ?
C33 C34 H34 120.9 . . ?
C35 C34 C33 118.2(2) . . ?
C35 C34 H34 120.9 . . ?
C34 C35 H35 120.0 . . ?
C34 C35 C36 119.9(2) . . ?
C36 C35 H35 120.0 . . ?
C35 C36 H36 119.1 . . ?
C37 C36 C35 121.9(2) . . ?
C37 C36 H36 119.1 . . ?
C36 C37 H37 120.8 . . ?
C36 C37 C38 118.4(2) . . ?
C38 C37 H37 120.8 . . ?
C33 C38 C37 119.64(18) . . ?
C33 C38 C39 112.16(16) . . ?
C37 C38 C39 128.14(18) . . ?
C31 C39 H39A 110.8 . . ?
C31 C39 H39B 110.8 . . ?
C38 C39 C31 104.58(14) . . ?
C38 C39 H39A 110.8 . . ?
C38 C39 H39B 110.8 . . ?
H39A C39 H39B 108.9 . . ?
C31 C40 H40 106.3 . . ?
C41 C40 C31 113.97(14) . . ?
C41 C40 H40 106.3 . . ?
C51 C40 C31 113.45(15) . . ?
C51 C40 H40 106.3 . . ?
C51 C40 C41 109.90(16) . . ?
C40 C41 H41A 109.3 . . ?
C40 C41 H41B 109.3 . . ?
H41A C41 H41B 108.0 . . ?
C42 C41 C40 111.60(14) . . ?
C42 C41 H41A 109.3 . . ?
C42 C41 H41B 109.3 . . ?
O42 C42 N43 122.90(18) . . ?
O42 C42 C41 120.85(17) . . ?
N43 C42 C41 116.22(15) . . ?
N43 C44 H44A 108.7 . . ?
N43 C44 H44B 108.7 . . ?
N43 C44 C45 114.35(15) . . ?
H44A C44 H44B 107.6 . . ?
C45 C44 H44A 108.7 . . ?
C45 C44 H44B 108.7 . . ?
C46 C45 C44 121.08(17) . . ?
C50 C45 C44 120.32(17) . . ?
C50 C45 C46 118.55(18) . . ?
C45 C46 H46 119.9 . . ?
C45 C46 C47 120.29(19) . . ?
C47 C46 H46 119.9 . . ?
C46 C47 H47 119.8 . . ?
C48 C47 C46 120.3(2) . . ?
C48 C47 H47 119.8 . . ?
C47 C48 H48 120.1 . . ?
C49 C48 C47 119.7(2) . . ?
C49 C48 H48 120.1 . . ?
C48 C49 H49 120.1 . . ?
C48 C49 C50 119.9(2) . . ?
C50 C49 H49 120.1 . . ?
C45 C50 C49 121.19(19) . . ?
C45 C50 H50 119.4 . . ?
C49 C50 H50 119.4 . . ?
F31 C51 C40 111.26(16) . . ?
F32 C51 F31 105.09(16) . . ?
F32 C51 F33 105.89(16) . . ?
F32 C51 C40 114.63(15) . . ?
F33 C51 F31 106.49(16) . . ?
F33 C51 C40 112.83(17) . . ?
O52 C52 O53 124.34(18) . . ?
O52 C52 C31 123.44(18) . . ?
O53 C52 C31 112.21(15) . . ?
O53 C54 H54A 110.2 . . ?
O53 C54 H54B 110.2 . . ?
O53 C54 C55 107.66(16) . . ?
H54A C54 H54B 108.5 . . ?
C55 C54 H54A 110.2 . . ?
C55 C54 H54B 110.2 . . ?
C54 C55 H55A 109.5 . . ?
C54 C55 H55B 109.5 . . ?
C54 C55 H55C 109.5 . . ?
H55A C55 H55B 109.5 . . ?
H55A C55 H55C 109.5 . . ?
H55B C55 H55C 109.5 . . ?

loop_
_geom_bond_atom_site_label_1
_geom_bond_atom_site_label_2
_geom_bond_distance
_geom_bond_site_symmetry_2
_geom_bond_publ_flag
F1 C21 1.339(2) . ?
F2 C21 1.341(2) . ?
F3 C21 1.326(3) . ?
O2 C2 1.212(2) . ?
O12 C12 1.228(2) . ?
O22 C22 1.199(3) . ?
O23 C22 1.325(2) . ?
O23 C24 1.466(3) . ?
N13 H13 0.922(18) . ?
N13 C12 1.332(2) . ?
N13 C14 1.457(2) . ?
C1 C2 1.558(2) . ?
C1 C9 1.548(2) . ?
C1 C10 1.544(2) . ?
C1 C22 1.533(3) . ?
C2 C3 1.459(3) . ?
C3 C4 1.393(3) . ?
C3 C8 1.389(3) . ?
C4 H4 0.9500 . ?
C4 C5 1.379(3) . ?
C5 H5 0.9500 . ?
C5 C6 1.390(3) . ?
C6 H6 0.9500 . ?
C6 C7 1.381(3) . ?
C7 H7 0.9500 . ?
C7 C8 1.391(3) . ?
C8 C9 1.511(2) . ?
C9 H9A 0.9900 . ?
C9 H9B 0.9900 . ?
C10 H10 1.0000 . ?
C10 C11 1.532(2) . ?
C10 C21 1.510(3) . ?
C11 H11A 0.9900 . ?
C11 H11B 0.9900 . ?
C11 C12 1.524(2) . ?
C14 H14A 0.9900 . ?
C14 H14B 0.9900 . ?
C14 C15 1.513(3) . ?
C15 C16 1.381(3) . ?
C15 C20 1.390(3) . ?
C16 H16 0.9500 . ?
C16 C17 1.392(3) . ?
C17 H17 0.9500 . ?
C17 C18 1.377(3) . ?
C18 H18 0.9500 . ?
C18 C19 1.374(3) . ?
C19 H19 0.9500 . ?
C19 C20 1.393(3) . ?
C20 H20 0.9500 . ?
C24 H24A 0.9900 . ?
C24 H24B 0.9900 . ?
C24 C25 1.475(4) . ?
C25 H25A 0.9800 . ?
C25 H25B 0.9800 . ?
C25 H25C 0.9800 . ?
F31 C51 1.342(2) . ?
F32 C51 1.340(2) . ?
F33 C51 1.342(2) . ?
O32 C32 1.212(2) . ?
O42 C42 1.226(2) . ?
O52 C52 1.200(2) . ?
O53 C52 1.336(2) . ?
O53 C54 1.459(2) . ?
N43 H43 0.896(18) . ?
N43 C42 1.338(2) . ?
N43 C44 1.464(2) . ?
C31 C32 1.569(2) . ?
C31 C39 1.544(2) . ?
C31 C40 1.550(2) . ?
C31 C52 1.534(3) . ?
C32 C33 1.464(3) . ?
C33 C34 1.393(3) . ?
C33 C38 1.386(3) . ?
C34 H34 0.9500 . ?
C34 C35 1.377(3) . ?
C35 H35 0.9500 . ?
C35 C36 1.393(4) . ?
C36 H36 0.9500 . ?
C36 C37 1.381(3) . ?
C37 H37 0.9500 . ?
C37 C38 1.388(3) . ?
C38 C39 1.505(3) . ?
C39 H39A 0.9900 . ?
C39 H39B 0.9900 . ?
C40 H40 1.0000 . ?
C40 C41 1.543(2) . ?
C40 C51 1.505(3) . ?
C41 H41A 0.9900 . ?
C41 H41B 0.9900 . ?
C41 C42 1.518(3) . ?
C44 H44A 0.9900 . ?
C44 H44B 0.9900 . ?
C44 C45 1.510(3) . ?
C45 C46 1.381(3) . ?
C45 C50 1.379(3) . ?
C46 H46 0.9500 . ?
C46 C47 1.386(3) . ?
C47 H47 0.9500 . ?
C47 C48 1.378(3) . ?
C48 H48 0.9500 . ?
C48 C49 1.367(3) . ?
C49 H49 0.9500 . ?
C49 C50 1.384(3) . ?
C50 H50 0.9500 . ?
C54 H54A 0.9900 . ?
C54 H54B 0.9900 . ?
C54 C55 1.489(3) . ?
C55 H55A 0.9800 . ?
C55 H55B 0.9800 . ?
C55 H55C 0.9800 . ?

loop_
_geom_hbond_atom_site_label_D
_geom_hbond_atom_site_label_H
_geom_hbond_atom_site_label_A
_geom_hbond_distance_DH
_geom_hbond_distance_HA
_geom_hbond_distance_DA
_geom_hbond_angle_DHA
_geom_hbond_site_symmetry_A
_geom_hbond_publ_flag
N13 H13 O42 0.922(18) 1.97(2) 2.8181(19) 153(2) . yes
N43 H43 O12 0.896(18) 2.136(18) 2.9911(19) 159.5(18) 3_556 yes

loop_
_geom_torsion_atom_site_label_1
_geom_torsion_atom_site_label_2
_geom_torsion_atom_site_label_3
_geom_torsion_atom_site_label_4
_geom_torsion
_geom_torsion_site_symmetry_1
_geom_torsion_site_symmetry_2
_geom_torsion_site_symmetry_3
_geom_torsion_site_symmetry_4
_geom_torsion_publ_flag
O2 C2 C3 C4 3.0(3) . . . . ?
O2 C2 C3 C8 -178.11(19) . . . . ?
N13 C14 C15 C16 -44.2(2) . . . . ?
N13 C14 C15 C20 137.58(18) . . . . ?
C1 C2 C3 C4 -175.10(17) . . . . ?
C1 C2 C3 C8 3.8(2) . . . . ?
C1 C10 C11 C12 141.11(15) . . . . ?
C1 C10 C21 F1 -173.34(15) . . . . ?
C1 C10 C21 F2 68.6(2) . . . . ?
C1 C10 C21 F3 -53.3(2) . . . . ?
C2 C1 C9 C8 4.63(18) . . . . ?
C2 C1 C10 C11 -171.50(15) . . . . ?
C2 C1 C10 C21 61.94(19) . . . . ?
C2 C1 C22 O22 100.0(2) . . . . ?
C2 C1 C22 O23 -77.45(18) . . . . ?
C2 C3 C4 C5 179.53(18) . . . . ?
C2 C3 C8 C7 -179.95(16) . . . . ?
C2 C3 C8 C9 -0.7(2) . . . . ?
C3 C4 C5 C6 0.1(3) . . . . ?
C3 C8 C9 C1 -2.6(2) . . . . ?
C4 C3 C8 C7 -1.0(3) . . . . ?
C4 C3 C8 C9 178.25(17) . . . . ?
C4 C5 C6 C7 -0.8(3) . . . . ?
C5 C6 C7 C8 0.6(3) . . . . ?
C6 C7 C8 C3 0.3(3) . . . . ?
C6 C7 C8 C9 -178.79(18) . . . . ?
C7 C8 C9 C1 176.51(17) . . . . ?
C8 C3 C4 C5 0.8(3) . . . . ?
C9 C1 C2 O2 176.59(18) . . . . ?
C9 C1 C2 C3 -5.19(19) . . . . ?
C9 C1 C10 C11 68.2(2) . . . . ?
C9 C1 C10 C21 -58.4(2) . . . . ?
C9 C1 C22 O22 -147.98(19) . . . . ?
C9 C1 C22 O23 34.6(2) . . . . ?
C10 C1 C2 O2 49.1(2) . . . . ?
C10 C1 C2 C3 -132.66(15) . . . . ?
C10 C1 C9 C8 128.41(16) . . . . ?
C10 C1 C22 O22 -17.6(3) . . . . ?
C10 C1 C22 O23 164.92(15) . . . . ?
C10 C11 C12 O12 -20.7(2) . . . . ?
C10 C11 C12 N13 160.79(15) . . . . ?
C11 C10 C21 F1 57.8(2) . . . . ?
C11 C10 C21 F2 -60.2(2) . . . . ?
C11 C10 C21 F3 177.85(16) . . . . ?
C12 N13 C14 C15 115.05(19) . . . . ?
C14 N13 C12 O12 -1.4(3) . . . . ?
C14 N13 C12 C11 177.09(16) . . . . ?
C14 C15 C16 C17 -178.21(18) . . . . ?
C14 C15 C20 C19 178.26(19) . . . . ?
C15 C16 C17 C18 -0.1(3) . . . . ?
C16 C15 C20 C19 0.0(3) . . . . ?
C16 C17 C18 C19 0.2(3) . . . . ?
C17 C18 C19 C20 -0.2(3) . . . . ?
C18 C19 C20 C15 0.1(3) . . . . ?
C20 C15 C16 C17 0.0(3) . . . . ?
C21 C10 C11 C12 -90.10(18) . . . . ?
C22 O23 C24 C25 86.1(3) . . . . ?
C22 C1 C2 O2 -65.8(2) . . . . ?
C22 C1 C2 C3 112.46(16) . . . . ?
C22 C1 C9 C8 -106.39(16) . . . . ?
C22 C1 C10 C11 -59.42(18) . . . . ?
C22 C1 C10 C21 174.01(15) . . . . ?
C24 O23 C22 O22 3.5(3) . . . . ?
C24 O23 C22 C1 -179.07(17) . . . . ?
O32 C32 C33 C34 2.9(3) . . . . ?
O32 C32 C33 C38 -176.8(2) . . . . ?
N43 C44 C45 C46 -48.6(2) . . . . ?
N43 C44 C45 C50 133.73(18) . . . . ?
C31 C32 C33 C34 -175.00(19) . . . . ?
C31 C32 C33 C38 5.3(2) . . . . ?
C31 C40 C41 C42 118.23(17) . . . . ?
C31 C40 C51 F31 -169.61(15) . . . . ?
C31 C40 C51 F32 71.3(2) . . . . ?
C31 C40 C51 F33 -50.0(2) . . . . ?
C32 C31 C39 C38 13.25(19) . . . . ?
C32 C31 C40 C41 -164.79(14) . . . . ?
C32 C31 C40 C51 68.41(19) . . . . ?
C32 C31 C52 O52 -94.8(2) . . . . ?
C32 C31 C52 O53 84.28(17) . . . . ?
C32 C33 C34 C35 179.3(2) . . . . ?
C32 C33 C38 C37 -178.83(18) . . . . ?
C32 C33 C38 C39 3.7(2) . . . . ?
C33 C34 C35 C36 0.4(3) . . . . ?
C33 C38 C39 C31 -11.1(2) . . . . ?
C34 C33 C38 C37 1.5(3) . . . . ?
C34 C33 C38 C39 -176.05(18) . . . . ?
C34 C35 C36 C37 -0.2(4) . . . . ?
C35 C36 C37 C38 0.6(3) . . . . ?
C36 C37 C38 C33 -1.2(3) . . . . ?
C36 C37 C38 C39 175.9(2) . . . . ?
C37 C38 C39 C31 171.69(19) . . . . ?
C38 C33 C34 C35 -1.0(3) . . . . ?
C39 C31 C32 O32 170.30(18) . . . . ?
C39 C31 C32 C33 -11.67(19) . . . . ?
C39 C31 C40 C41 74.5(2) . . . . ?
C39 C31 C40 C51 -52.3(2) . . . . ?
C39 C31 C52 O52 15.6(2) . . . . ?
C39 C31 C52 O53 -165.29(14) . . . . ?
C40 C31 C32 O32 41.7(2) . . . . ?
C40 C31 C32 C33 -140.25(16) . . . . ?
C40 C31 C39 C38 137.45(16) . . . . ?
C40 C31 C52 O52 145.93(18) . . . . ?
C40 C31 C52 O53 -35.00(19) . . . . ?
C40 C41 C42 O42 39.0(3) . . . . ?
C40 C41 C42 N43 -143.01(16) . . . . ?
C41 C40 C51 F31 61.49(19) . . . . ?
C41 C40 C51 F32 -57.6(2) . . . . ?
C41 C40 C51 F33 -178.89(15) . . . . ?
C42 N43 C44 C45 98.7(2) . . . . ?
C44 N43 C42 O42 -2.5(3) . . . . ?
C44 N43 C42 C41 179.54(16) . . . . ?
C44 C45 C46 C47 -178.3(2) . . . . ?
C44 C45 C50 C49 177.9(2) . . . . ?
C45 C46 C47 C48 0.1(4) . . . . ?
C46 C45 C50 C49 0.2(3) . . . . ?
C46 C47 C48 C49 0.8(4) . . . . ?
C47 C48 C49 C50 -1.2(4) . . . . ?
C48 C49 C50 C45 0.7(4) . . . . ?
C50 C45 C46 C47 -0.6(3) . . . . ?
C51 C40 C41 C42 -113.14(17) . . . . ?
C52 O53 C54 C55 174.86(16) . . . . ?
C52 C31 C32 O32 -76.6(2) . . . . ?
C52 C31 C32 C33 101.42(16) . . . . ?
C52 C31 C39 C38 -97.08(16) . . . . ?
C52 C31 C40 C41 -49.98(19) . . . . ?
C52 C31 C40 C51 -176.77(15) . . . . ?
C54 O53 C52 O52 -8.5(3) . . . . ?
C54 O53 C52 C31 172.48(14) . . . . ?
